data_9007812
loop_
_publ_author_name
'Kanke, Y.'
'Kato, K.'
'Takayama-Muromachi E'
'Isobe, M.'
'Kosuda, K.'

_publ_section_title
;
 Structure of K0.5V2O5
;
_journal_name_full 'Acta Crystallographica, Section C'
_journal_page_first 1590
_journal_page_last 1592
_journal_paper_doi 10.1107/S0108270189014228
_journal_volume 46
_journal_year 1990
_chemical_formula_structural K0.5V2O5
_chemical_formula_sum 'K O10 V4'
_space_group_IT_number 63
_symmetry_space_group_name_Hall '-C 2c 2'
_symmetry_space_group_name_H-M 'C m c m'
_cell_angle_alpha 90
_cell_angle_beta 90
_cell_angle_gamma 90
_cell_length_a 3.6784
_cell_length_b 11.6120
_cell_length_c 18.6332
_cell_formula_units_Z 4
_cell_volume 795.891
_database_code_amcsd 0010174
_exptl_crystal_density_diffrn 3.362
_cod_original_formula_sum 'V4 K O10'
_cod_database_code 9007812
_amcsd_formula_title K0.5V2O5

loop_
_space_group_symop_operation_xyz
x,y,z
1/2+x,1/2+y,z
x,-y,1/2+z
1/2+x,1/2-y,1/2+z
-x,y,1/2-z
1/2-x,1/2+y,1/2-z
-x,y,z
1/2-x,1/2+y,z
x,-y,-z
1/2+x,1/2-y,-z
x,y,1/2-z
1/2+x,1/2+y,1/2-z
-x,-y,1/2+z
1/2-x,1/2-y,1/2+z
-x,-y,-z
1/2-x,1/2-y,-z

loop_
_atom_site_label
_atom_site_fract_x
_atom_site_fract_y
_atom_site_fract_z
_atom_site_U_iso_or_equiv
V1 0.00000 0.43426 0.42090 0.00773
V2 0.00000 0.73111 0.42018 0.00849
K 0.00000 0.08000 0.25000 0.02723
O1 0.00000 0.58100 0.04700 0.01026
O2 0.00000 0.45190 0.33550 0.01824
O3 0.00000 0.71210 0.33510 0.01570
O4 0.00000 0.25890 0.44210 0.01127
O5 0.00000 0.89890 0.06510 0.00836

loop_
_cod_related_entry_id
_cod_related_entry_database
_cod_related_entry_code
1 AMCSD 0010174
